data_1514413
loop_
_publ_author_name
'Nako, Adi E.'
'White, Andrew J. P.'
'Crimmin, Mark R.'

_publ_section_title
;
 A metal--amide dependent, catalytic C--H functionalisation of
 triphenylphosphonium methylide
;
_journal_issue 2
_journal_name_full 'Chemical Science'
_journal_page_first 691
_journal_paper_doi 10.1039/c2sc21123h
_journal_volume 4
_journal_year 2013
_chemical_formula_moiety 'C50 H70 Li2 N2 P2 Si4'
_chemical_formula_sum 'C50 H70 Li2 N2 P2 Si4'
_chemical_formula_weight 887.26
_chemical_name_systematic
;
?
;
_space_group_IT_number 9
_symmetry_cell_setting monoclinic
_symmetry_space_group_name_Hall 'C -2yc'
_symmetry_space_group_name_H-M 'C 1 c 1'
_atom_sites_solution_hydrogens geom
_atom_sites_solution_primary direct
_atom_sites_solution_secondary difmap
_audit_creation_method SHELXL-97
_cell_angle_alpha 90.00
_cell_angle_beta 100.652(2)
_cell_angle_gamma 90.00
_cell_formula_units_Z 8
_cell_length_a 18.8666(4)
_cell_length_b 22.2888(5)
_cell_length_c 25.4992(6)
_cell_measurement_reflns_used 13346
_cell_measurement_temperature 173
_cell_measurement_theta_max 28.8484
_cell_measurement_theta_min 2.9590
_cell_volume 10538.0(4)
_computing_cell_refinement 'CrysAlis RED, Oxford Diffraction Ltd'
_computing_data_collection 'CrysAlis CCD, Oxford Diffraction Ltd'
_computing_data_reduction 'CrysAlis RED, Oxford Diffraction Ltd'
_computing_molecular_graphics 'Bruker SHELXTL'
_computing_publication_material 'Bruker SHELXTL'
_computing_structure_refinement 'SHELXL-97 (Sheldrick, 1997)'
_computing_structure_solution 'SHELXS-97 (Sheldrick, 1990)'
_diffrn_ambient_temperature 173
_diffrn_detector_area_resol_mean 15.9825
_diffrn_measured_fraction_theta_full 0.988
_diffrn_measured_fraction_theta_max 0.863
_diffrn_measurement_device_type 'OD Xcalibur 3'
_diffrn_measurement_method 'omega scans'
_diffrn_radiation_monochromator graphite
_diffrn_radiation_source 'Enhance (Mo) X-ray Source'
_diffrn_radiation_type MoK\a
_diffrn_radiation_wavelength 0.71073
_diffrn_reflns_av_R_equivalents 0.0295
_diffrn_reflns_av_sigmaI/netI 0.0468
_diffrn_reflns_limit_h_max 24
_diffrn_reflns_limit_h_min -23
_diffrn_reflns_limit_k_max 29
_diffrn_reflns_limit_k_min -29
_diffrn_reflns_limit_l_max 34
_diffrn_reflns_limit_l_min -31
_diffrn_reflns_number 41245
_diffrn_reflns_theta_full 26.50
_diffrn_reflns_theta_max 28.91
_diffrn_reflns_theta_min 2.97
_exptl_absorpt_coefficient_mu 0.207
_exptl_absorpt_correction_T_max 0.974
_exptl_absorpt_correction_T_min 0.941
_exptl_absorpt_correction_type analytical
_exptl_absorpt_process_details
;
CrysAlisPro, Agilent Technologies,
Version 1.171.35.15 (release 03-08-2011 CrysAlis171 .NET)
(compiled Aug 3 2011,13:03:54)
Analytical numeric absorption correction using a multifaceted crystal
model based on expressions derived by R.C. Clark & J.S. Reid.
(Clark, R. C. & Reid, J. S. (1995). Acta Cryst. A51, 887-897)
;
_exptl_crystal_colour Colourless
_exptl_crystal_density_diffrn 1.118
_exptl_crystal_density_method 'not measured'
_exptl_crystal_description blocks
_exptl_crystal_F_000 3808
_exptl_crystal_size_max 0.39
_exptl_crystal_size_mid 0.35
_exptl_crystal_size_min 0.13
_refine_diff_density_max 0.703
_refine_diff_density_min -0.343
_refine_diff_density_rms 0.078
_refine_ls_abs_structure_details 'Flack H D (1983), Acta Cryst. A39, 876-881, 7777 Friedel pairs'
_refine_ls_abs_structure_Flack 0.44(9)
_refine_ls_extinction_method none
_refine_ls_goodness_of_fit_ref 1.061
_refine_ls_hydrogen_treatment constr
_refine_ls_matrix_type full
_refine_ls_number_parameters 1116
_refine_ls_number_reflns 19768
_refine_ls_number_restraints 106
_refine_ls_restrained_S_all 1.064
_refine_ls_R_factor_all 0.0773
_refine_ls_R_factor_gt 0.0596
_refine_ls_shift/su_max 0.001
_refine_ls_shift/su_mean 0.000
_refine_ls_structure_factor_coef Fsqd
_refine_ls_weighting_details 'calc w=1/[\s^2^(Fo^2^)+(0.0986P)^2^+3.6605P] where P=(Fo^2^+2Fc^2^)/3'
_refine_ls_weighting_scheme calc
_refine_ls_wR_factor_gt 0.1549
_refine_ls_wR_factor_ref 0.1685
_reflns_number_gt 16161
_reflns_number_total 19768
_reflns_threshold_expression >2sigma(I)
_cod_data_source_file c2sc21123h.txt
_cod_data_source_block 2a
_cod_depositor_comments
;
The following automatic conversions were performed:

'_symmetry_cell_setting' value 'Monoclinic' changed to 'monoclinic'
according to
/usr/data/users/saulius/automatic-downloads/retrospective/RSC/lib/dictionaries/cif_core.dic
dictionary named 'cif_core.dic' version 2.4.2 from 2011-04-26.

Automatic conversion script
Id: cif_fix_values 2281 2013-09-26 08:29:07Z andrius 
;
_cod_original_sg_symbol_H-M Cc
_cod_database_code 1514413

loop_
_symmetry_equiv_pos_as_xyz
'x, y, z'
'x, -y, z+1/2'
'x+1/2, y+1/2, z'
'x+1/2, -y+1/2, z+1/2'

loop_
_atom_site_label
_atom_site_type_symbol
_atom_site_fract_x
_atom_site_fract_y
_atom_site_fract_z
_atom_site_U_iso_or_equiv
_atom_site_adp_type
_atom_site_occupancy
_atom_site_symmetry_multiplicity
_atom_site_calc_flag
_atom_site_refinement_flags
_atom_site_disorder_assembly
_atom_site_disorder_group
Li1A Li 0.7542(4) 0.6602(3) 0.5850(3) 0.0258(14) Uani 1 1 d . A .
Li2A Li 0.6624(4) 0.5925(3) 0.5262(3) 0.0288(15) Uani 1 1 d . A .
N1A N 0.75251(17) 0.56767(14) 0.58295(13) 0.0240(7) Uani 1 1 d . . .
N2A N 0.66747(18) 0.68510(15) 0.52786(13) 0.0241(7) Uani 1 1 d D . .
Si1A Si 0.73905(7) 0.54329(6) 0.64375(5) 0.0338(3) Uani 1 1 d . . .
Si2A Si 0.80355(6) 0.52861(5) 0.54711(5) 0.0336(3) Uani 1 1 d . . .
Si3A Si 0.59820(6) 0.70801(6) 0.55757(5) 0.0339(3) Uani 1 1 d . A .
Si4A Si 0.70031(8) 0.72696(6) 0.48361(6) 0.0361(4) Uani 0.933(3) 1 d PDU A 1
Si4C Si 0.6725(11) 0.7080(9) 0.4592(7) 0.039(3) Uiso 0.067(3) 1 d PDU A 2
P1A P 0.87368(6) 0.75920(5) 0.68066(4) 0.0274(2) Uani 1 1 d . A .
P2A P 0.54094(6) 0.49547(5) 0.43357(4) 0.0272(2) Uani 1 1 d . A .
C1A C 0.8320(2) 0.7360(2) 0.61922(17) 0.0312(9) Uani 1 1 d . . .
H1AA H 0.8726 0.7309 0.5999 0.037 Uiso 1 1 calc R A .
H1AB H 0.8065 0.7726 0.6038 0.037 Uiso 1 1 calc R . .
C2A C 0.9404(2) 0.7049(2) 0.70984(17) 0.0323(10) Uani 1 1 d . . .
C3A C 0.9382(2) 0.6474(2) 0.69049(19) 0.0418(11) Uani 1 1 d . A .
H3AA H 0.9003 0.6361 0.6623 0.050 Uiso 1 1 calc R . .
C4A C 0.9898(3) 0.6058(3) 0.7111(2) 0.0589(15) Uani 1 1 d . . .
H4AA H 0.9853 0.5657 0.6984 0.071 Uiso 1 1 calc R A .
C5A C 1.0477(3) 0.6214(3) 0.7495(2) 0.0534(14) Uani 1 1 d . A .
H5AA H 1.0852 0.5934 0.7615 0.064 Uiso 1 1 calc R . .
C6A C 1.0504(3) 0.6798(3) 0.7708(2) 0.0553(14) Uani 1 1 d . . .
H6AA H 1.0886 0.6906 0.7991 0.066 Uiso 1 1 calc R A .
C7A C 0.9976(3) 0.7220(2) 0.7508(2) 0.0486(12) Uani 1 1 d . A .
H7AA H 1.0002 0.7617 0.7647 0.058 Uiso 1 1 calc R . .
C8A C 0.8083(2) 0.7690(2) 0.72335(17) 0.0327(10) Uani 1 1 d . . .
C9A C 0.7995(3) 0.7284(2) 0.76279(17) 0.0379(11) Uani 1 1 d . A .
H9AA H 0.8317 0.6955 0.7705 0.045 Uiso 1 1 calc R . .
C10A C 0.7439(3) 0.7356(3) 0.7912(2) 0.0555(15) Uani 1 1 d . . .
H10A H 0.7375 0.7069 0.8174 0.067 Uiso 1 1 calc R A .
C11A C 0.6989(3) 0.7831(3) 0.7816(2) 0.0635(19) Uani 1 1 d . A .
H11A H 0.6622 0.7881 0.8021 0.076 Uiso 1 1 calc R . .
C12A C 0.7054(3) 0.8248(3) 0.7423(2) 0.0572(16) Uani 1 1 d . . .
H12A H 0.6723 0.8572 0.7348 0.069 Uiso 1 1 calc R A .
C13A C 0.7616(3) 0.8182(2) 0.7140(2) 0.0428(11) Uani 1 1 d . A .
H13A H 0.7682 0.8473 0.6881 0.051 Uiso 1 1 calc R . .
C14A C 0.9237(2) 0.8294(2) 0.68844(18) 0.0329(10) Uani 1 1 d . . .
C15A C 0.9265(3) 0.8675(2) 0.73224(19) 0.0435(12) Uani 1 1 d . A .
H15A H 0.8972 0.8590 0.7579 0.052 Uiso 1 1 calc R . .
C16A C 0.9712(3) 0.9176(2) 0.7389(2) 0.0530(14) Uani 1 1 d . . .
H16A H 0.9737 0.9426 0.7694 0.064 Uiso 1 1 calc R A .
C17A C 1.0124(3) 0.9304(2) 0.7004(2) 0.0477(13) Uani 1 1 d . A .
H17A H 1.0430 0.9646 0.7045 0.057 Uiso 1 1 calc R . .
C18A C 1.0093(3) 0.8947(2) 0.6570(2) 0.0453(12) Uani 1 1 d . . .
H18A H 1.0373 0.9045 0.6309 0.054 Uiso 1 1 calc R A .
C19A C 0.9657(3) 0.8440(2) 0.6503(2) 0.0401(11) Uani 1 1 d . A .
H19A H 0.9643 0.8193 0.6198 0.048 Uiso 1 1 calc R . .
C20A C 0.6632(3) 0.4888(2) 0.6407(2) 0.0546(14) Uani 1 1 d . . .
H20A H 0.6198 0.5052 0.6181 0.082 Uiso 1 1 calc R . .
H20B H 0.6537 0.4819 0.6767 0.082 Uiso 1 1 calc R . .
H20C H 0.6762 0.4508 0.6256 0.082 Uiso 1 1 calc R . .
C21A C 0.8183(3) 0.5057(3) 0.6876(2) 0.0685(17) Uani 1 1 d . . .
H21A H 0.8330 0.4706 0.6691 0.103 Uiso 1 1 calc R . .
H21B H 0.8043 0.4930 0.7210 0.103 Uiso 1 1 calc R . .
H21C H 0.8586 0.5340 0.6953 0.103 Uiso 1 1 calc R . .
C22A C 0.7175(3) 0.6083(3) 0.6860(2) 0.0603(15) Uani 1 1 d . . .
H22A H 0.6769 0.6312 0.6661 0.090 Uiso 1 1 calc R . .
H22B H 0.7598 0.6345 0.6947 0.090 Uiso 1 1 calc R . .
H22C H 0.7047 0.5930 0.7190 0.090 Uiso 1 1 calc R . .
C23A C 0.7788(3) 0.5467(2) 0.4744(2) 0.0536(13) Uani 1 1 d . . .
H23A H 0.7276 0.5381 0.4618 0.080 Uiso 1 1 calc R . .
H23B H 0.8079 0.5222 0.4545 0.080 Uiso 1 1 calc R . .
H23C H 0.7881 0.5893 0.4688 0.080 Uiso 1 1 calc R . .
C24A C 0.7925(3) 0.4441(2) 0.5512(2) 0.0581(13) Uani 1 1 d . . .
H24A H 0.7414 0.4336 0.5406 0.087 Uiso 1 1 calc R . .
H24B H 0.8100 0.4308 0.5880 0.087 Uiso 1 1 calc R . .
H24C H 0.8204 0.4244 0.5273 0.087 Uiso 1 1 calc R . .
C25A C 0.9027(2) 0.5453(3) 0.5673(2) 0.0579(15) Uani 1 1 d . . .
H25A H 0.9106 0.5886 0.5652 0.087 Uiso 1 1 calc R . .
H25B H 0.9293 0.5244 0.5432 0.087 Uiso 1 1 calc R . .
H25C H 0.9197 0.5316 0.6039 0.087 Uiso 1 1 calc R . .
C26A C 0.6280(3) 0.7573(2) 0.61710(19) 0.0478(12) Uani 1 1 d . . .
H26A H 0.6520 0.7930 0.6063 0.072 Uiso 1 1 calc R A .
H26B H 0.6617 0.7352 0.6442 0.072 Uiso 1 1 calc R . .
H26C H 0.5859 0.7696 0.6320 0.072 Uiso 1 1 calc R . .
C27A C 0.5240(3) 0.7493(3) 0.5137(2) 0.0740(19) Uani 1 1 d . . .
H27A H 0.5437 0.7852 0.4993 0.111 Uiso 1 1 calc R A .
H27B H 0.4875 0.7612 0.5345 0.111 Uiso 1 1 calc R . .
H27C H 0.5019 0.7232 0.4842 0.111 Uiso 1 1 calc R . .
C28A C 0.5513(2) 0.6408(2) 0.5821(2) 0.0556(13) Uani 1 1 d . . .
H28A H 0.5345 0.6136 0.5522 0.083 Uiso 1 1 calc R A .
H28B H 0.5100 0.6546 0.5972 0.083 Uiso 1 1 calc R . .
H28C H 0.5852 0.6196 0.6096 0.083 Uiso 1 1 calc R . .
C29A C 0.7005(4) 0.8105(2) 0.4972(3) 0.0715(18) Uani 0.933(3) 1 d PD A 1
H29A H 0.7242 0.8182 0.5341 0.107 Uiso 0.933(3) 1 calc PR A 1
H29B H 0.6508 0.8252 0.4917 0.107 Uiso 0.933(3) 1 calc PR A 1
H29C H 0.7268 0.8312 0.4728 0.107 Uiso 0.933(3) 1 calc PR A 1
C30A C 0.6517(4) 0.7178(3) 0.4127(2) 0.085(2) Uani 0.933(3) 1 d PDU A 1
H30A H 0.6489 0.6752 0.4033 0.127 Uiso 0.933(3) 1 calc PR A 1
H30B H 0.6779 0.7394 0.3887 0.127 Uiso 0.933(3) 1 calc PR A 1
H30C H 0.6028 0.7343 0.4091 0.127 Uiso 0.933(3) 1 calc PR A 1
C31A C 0.7976(3) 0.7081(2) 0.4817(2) 0.0533(14) Uani 0.933(3) 1 d PD A 1
H31A H 0.8021 0.6649 0.4759 0.080 Uiso 0.933(3) 1 calc PR A 1
H31B H 0.8281 0.7194 0.5157 0.080 Uiso 0.933(3) 1 calc PR A 1
H31C H 0.8130 0.7302 0.4525 0.080 Uiso 0.933(3) 1 calc PR A 1
C29C C 0.751(2) 0.7613(19) 0.465(2) 0.043(16) Uiso 0.067(3) 1 d PD A 2
H29G H 0.7377 0.8002 0.4785 0.065 Uiso 0.067(3) 1 calc PR A 2
H29H H 0.7646 0.7667 0.4303 0.065 Uiso 0.067(3) 1 calc PR A 2
H29I H 0.7923 0.7448 0.4904 0.065 Uiso 0.067(3) 1 calc PR A 2
C30C C 0.595(2) 0.748(2) 0.415(2) 0.066(11) Uiso 0.067(3) 1 d PDU A 2
H30G H 0.5548 0.7524 0.4334 0.099 Uiso 0.067(3) 1 calc PR A 2
H30H H 0.5801 0.7249 0.3818 0.099 Uiso 0.067(3) 1 calc PR A 2
H30I H 0.6115 0.7880 0.4055 0.099 Uiso 0.067(3) 1 calc PR A 2
C31C C 0.695(3) 0.6434(17) 0.417(2) 0.037(14) Uiso 0.067(3) 1 d PD A 2
H31G H 0.6662 0.6083 0.4233 0.056 Uiso 0.067(3) 1 calc PR A 2
H31H H 0.7463 0.6338 0.4274 0.056 Uiso 0.067(3) 1 calc PR A 2
H31I H 0.6839 0.6546 0.3795 0.056 Uiso 0.067(3) 1 calc PR A 2
C32A C 0.5841(2) 0.51666(19) 0.49552(17) 0.0321(9) Uani 1 1 d . . .
H32A H 0.6101 0.4800 0.5102 0.039 Uiso 1 1 calc R A .
H32B H 0.5446 0.5217 0.5158 0.039 Uiso 1 1 calc R . .
C33A C 0.4780(2) 0.55322(19) 0.40451(17) 0.0299(9) Uani 1 1 d . . .
C34A C 0.4987(2) 0.61311(19) 0.41148(19) 0.0364(10) Uani 1 1 d . A .
H34A H 0.5454 0.6229 0.4305 0.044 Uiso 1 1 calc R . .
C35A C 0.4510(3) 0.6588(2) 0.3905(2) 0.0479(12) Uani 1 1 d . . .
H35A H 0.4654 0.6996 0.3946 0.058 Uiso 1 1 calc R A .
C36A C 0.3831(3) 0.6440(2) 0.3640(2) 0.0442(12) Uani 1 1 d . A .
H36A H 0.3509 0.6749 0.3492 0.053 Uiso 1 1 calc R . .
C37A C 0.3614(3) 0.5865(3) 0.3587(2) 0.0506(13) Uani 1 1 d . . .
H37A H 0.3137 0.5774 0.3410 0.061 Uiso 1 1 calc R A .
C38A C 0.4080(2) 0.5404(2) 0.37876(19) 0.0414(10) Uani 1 1 d . A .
H38A H 0.3920 0.4999 0.3749 0.050 Uiso 1 1 calc R . .
C39A C 0.6065(2) 0.4825(2) 0.39064(18) 0.0315(9) Uani 1 1 d . . .
C40A C 0.6184(3) 0.5231(2) 0.35266(19) 0.0401(11) Uani 1 1 d . A .
H40A H 0.5896 0.5583 0.3466 0.048 Uiso 1 1 calc R . .
C41A C 0.6721(3) 0.5132(3) 0.3231(2) 0.0583(16) Uani 1 1 d . . .
H41A H 0.6789 0.5408 0.2961 0.070 Uiso 1 1 calc R A .
C42A C 0.7157(3) 0.4632(3) 0.3332(2) 0.0533(15) Uani 1 1 d . A .
H42A H 0.7535 0.4568 0.3137 0.064 Uiso 1 1 calc R . .
C43A C 0.7042(3) 0.4225(2) 0.3716(3) 0.0523(14) Uani 1 1 d . . .
H43A H 0.7334 0.3876 0.3780 0.063 Uiso 1 1 calc R A .
C44A C 0.6505(3) 0.4323(2) 0.4009(2) 0.0402(11) Uani 1 1 d . A .
H44A H 0.6436 0.4047 0.4279 0.048 Uiso 1 1 calc R . .
C45A C 0.4857(2) 0.42675(19) 0.42458(18) 0.0311(9) Uani 1 1 d . . .
C46A C 0.4701(3) 0.3981(2) 0.3758(2) 0.0498(13) Uani 1 1 d . A .
H46A H 0.4899 0.4126 0.3466 0.060 Uiso 1 1 calc R . .
C47A C 0.4257(3) 0.3486(2) 0.3697(3) 0.0605(15) Uani 1 1 d . . .
H47A H 0.4155 0.3284 0.3363 0.073 Uiso 1 1 calc R A .
C48A C 0.3958(3) 0.3280(2) 0.4120(3) 0.0652(18) Uani 1 1 d . A .
H48A H 0.3646 0.2942 0.4074 0.078 Uiso 1 1 calc R . .
C49A C 0.4111(3) 0.3564(2) 0.4606(3) 0.0587(16) Uani 1 1 d . . .
H49A H 0.3906 0.3425 0.4897 0.070 Uiso 1 1 calc R A .
C50A C 0.4573(3) 0.4060(2) 0.4668(2) 0.0406(11) Uani 1 1 d . A .
H50A H 0.4691 0.4253 0.5005 0.049 Uiso 1 1 calc R . .
Li1B Li 0.2483(3) 0.6613(3) 0.5763(3) 0.0256(14) Uani 1 1 d . B .
Li2B Li 0.1548(4) 0.5957(3) 0.5179(3) 0.0263(14) Uani 1 1 d . B .
N1B N 0.24736(18) 0.56927(15) 0.57259(13) 0.0252(7) Uani 1 1 d D . .
N2B N 0.15859(18) 0.68738(14) 0.52150(13) 0.0232(7) Uani 1 1 d . . .
Si1B Si 0.21485(17) 0.52703(9) 0.61748(11) 0.0339(6) Uani 0.834(14) 1 d PDU B 1
Si1D Si 0.2317(10) 0.5325(7) 0.6302(7) 0.052(4) Uiso 0.166(14) 1 d PDU B 2
Si2B Si 0.31523(6) 0.54620(5) 0.54221(4) 0.0304(3) Uani 1 1 d . B .
Si3B Si 0.10812(6) 0.72693(5) 0.55856(5) 0.0317(3) Uani 1 1 d . B .
Si4B Si 0.16989(7) 0.71228(5) 0.46081(5) 0.0314(3) Uani 1 1 d . B .
P1B P 0.37260(6) 0.75751(5) 0.66722(4) 0.0258(2) Uani 1 1 d . B .
P2B P 0.03727(6) 0.49642(5) 0.42389(4) 0.0274(2) Uani 1 1 d . B .
C1B C 0.3287(2) 0.7347(2) 0.60613(17) 0.0320(9) Uani 1 1 d . . .
H1BA H 0.3682 0.7275 0.5862 0.038 Uiso 1 1 calc R B .
H1BB H 0.3044 0.7716 0.5904 0.038 Uiso 1 1 calc R . .
C2B C 0.4345(2) 0.7005(2) 0.69824(16) 0.0294(9) Uani 1 1 d . . .
C3B C 0.4189(3) 0.6411(2) 0.6891(2) 0.0469(12) Uani 1 1 d . B .
H3BA H 0.3753 0.6304 0.6659 0.056 Uiso 1 1 calc R . .
C4B C 0.4644(3) 0.5961(2) 0.7124(2) 0.0524(13) Uani 1 1 d . . .
H4BA H 0.4508 0.5553 0.7065 0.063 Uiso 1 1 calc R B .
C5B C 0.5288(3) 0.6100(2) 0.7440(2) 0.0515(13) Uani 1 1 d . B .
H5BA H 0.5611 0.5791 0.7588 0.062 Uiso 1 1 calc R . .
C6B C 0.5467(3) 0.6696(3) 0.7541(3) 0.085(2) Uani 1 1 d . . .
H6BA H 0.5909 0.6800 0.7766 0.102 Uiso 1 1 calc R B .
C7B C 0.4994(3) 0.7141(2) 0.7311(3) 0.0662(18) Uani 1 1 d . B .
H7BA H 0.5120 0.7550 0.7381 0.079 Uiso 1 1 calc R . .
C8B C 0.3072(2) 0.77207(19) 0.70938(17) 0.0281(9) Uani 1 1 d . . .
C9B C 0.2938(3) 0.7311(2) 0.74762(19) 0.0378(11) Uani 1 1 d . B .
H9BA H 0.3219 0.6956 0.7544 0.045 Uiso 1 1 calc R . .
C10B C 0.2385(3) 0.7429(2) 0.7760(2) 0.0460(12) Uani 1 1 d . . .
H10B H 0.2293 0.7153 0.8023 0.055 Uiso 1 1 calc R B .
C11B C 0.1978(3) 0.7933(2) 0.7661(2) 0.0465(13) Uani 1 1 d . B .
H11B H 0.1604 0.8003 0.7858 0.056 Uiso 1 1 calc R . .
C12B C 0.2092(3) 0.8344(2) 0.7285(2) 0.0425(12) Uani 1 1 d . . .
H12B H 0.1798 0.8692 0.7216 0.051 Uiso 1 1 calc R B .
C13B C 0.2653(3) 0.8239(2) 0.70041(18) 0.0356(10) Uani 1 1 d . B .
H13B H 0.2749 0.8524 0.6749 0.043 Uiso 1 1 calc R . .
C14B C 0.4265(2) 0.82535(19) 0.67256(18) 0.0309(9) Uani 1 1 d . . .
C15B C 0.4409(3) 0.8591(2) 0.7194(2) 0.0428(12) Uani 1 1 d . B .
H15B H 0.4204 0.8477 0.7493 0.051 Uiso 1 1 calc R . .
C16B C 0.4854(3) 0.9097(2) 0.7226(3) 0.0564(15) Uani 1 1 d . . .
H16B H 0.4950 0.9329 0.7544 0.068 Uiso 1 1 calc R B .
C17B C 0.5148(3) 0.9252(2) 0.6795(3) 0.0517(14) Uani 1 1 d . B .
H17B H 0.5459 0.9591 0.6820 0.062 Uiso 1 1 calc R . .
C18B C 0.5010(3) 0.8937(2) 0.6333(3) 0.0563(15) Uani 1 1 d . . .
H18B H 0.5222 0.9057 0.6040 0.068 Uiso 1 1 calc R B .
C19B C 0.4557(2) 0.8438(2) 0.62874(19) 0.0390(11) Uani 1 1 d . B .
H19B H 0.4448 0.8225 0.5960 0.047 Uiso 1 1 calc R . .
C20B C 0.2144(5) 0.4422(3) 0.6068(4) 0.068(2) Uani 0.834(14) 1 d PDU B 1
H20D H 0.2636 0.4283 0.6068 0.102 Uiso 0.834(14) 1 calc PR B 1
H20E H 0.1837 0.4325 0.5725 0.102 Uiso 0.834(14) 1 calc PR B 1
H20F H 0.1955 0.4223 0.6356 0.102 Uiso 0.834(14) 1 calc PR B 1
C21B C 0.2647(5) 0.5380(5) 0.6878(2) 0.092(3) Uani 0.834(14) 1 d PDU B 1
H21D H 0.3158 0.5286 0.6897 0.138 Uiso 0.834(14) 1 calc PR B 1
H21E H 0.2445 0.5113 0.7118 0.138 Uiso 0.834(14) 1 calc PR B 1
H21F H 0.2597 0.5798 0.6985 0.138 Uiso 0.834(14) 1 calc PR B 1
C22B C 0.1175(3) 0.5454(3) 0.6191(3) 0.0510(19) Uani 0.834(14) 1 d PDU B 1
H22D H 0.1122 0.5888 0.6228 0.077 Uiso 0.834(14) 1 calc PR B 1
H22E H 0.1029 0.5250 0.6494 0.077 Uiso 0.834(14) 1 calc PR B 1
H22F H 0.0870 0.5319 0.5858 0.077 Uiso 0.834(14) 1 calc PR B 1
C20D C 0.216(2) 0.4538(14) 0.6016(18) 0.063(9) Uiso 0.166(14) 1 d PDU B 2
H20G H 0.2619 0.4377 0.5942 0.095 Uiso 0.166(14) 1 calc PR B 2
H20H H 0.1806 0.4552 0.5684 0.095 Uiso 0.166(14) 1 calc PR B 2
H20I H 0.1987 0.4278 0.6274 0.095 Uiso 0.166(14) 1 calc PR B 2
C21D C 0.2972(19) 0.523(2) 0.6942(11) 0.076(9) Uiso 0.166(14) 1 d PDU B 2
H21G H 0.3059 0.5619 0.7121 0.115 Uiso 0.166(14) 1 calc PR B 2
H21H H 0.3427 0.5070 0.6867 0.115 Uiso 0.166(14) 1 calc PR B 2
H21I H 0.2773 0.4950 0.7173 0.115 Uiso 0.166(14) 1 calc PR B 2
C22D C 0.1429(15) 0.5539(16) 0.6487(16) 0.068(8) Uiso 0.166(14) 1 d PDU B 2
H22G H 0.1450 0.5956 0.6610 0.102 Uiso 0.166(14) 1 calc PR B 2
H22H H 0.1331 0.5275 0.6773 0.102 Uiso 0.166(14) 1 calc PR B 2
H22I H 0.1042 0.5496 0.6175 0.102 Uiso 0.166(14) 1 calc PR B 2
C23B C 0.2846(2) 0.4951(2) 0.48430(18) 0.0438(11) Uani 1 1 d . . .
H23D H 0.3193 0.4622 0.4850 0.066 Uiso 1 1 calc R B .
H23E H 0.2814 0.5177 0.4510 0.066 Uiso 1 1 calc R . .
H23F H 0.2371 0.4786 0.4866 0.066 Uiso 1 1 calc R . .
C24B C 0.3920(3) 0.5066(3) 0.5859(2) 0.0577(14) Uani 1 1 d . . .
H24D H 0.4053 0.4710 0.5674 0.087 Uiso 1 1 calc R B .
H24E H 0.3773 0.4945 0.6193 0.087 Uiso 1 1 calc R . .
H24F H 0.4336 0.5337 0.5939 0.087 Uiso 1 1 calc R . .
C25B C 0.3593(2) 0.6122(2) 0.5151(2) 0.0468(11) Uani 1 1 d . . .
H25D H 0.3954 0.5979 0.4949 0.070 Uiso 1 1 calc R B .
H25E H 0.3828 0.6375 0.5447 0.070 Uiso 1 1 calc R . .
H25F H 0.3226 0.6357 0.4915 0.070 Uiso 1 1 calc R . .
C26B C 0.1206(3) 0.8110(2) 0.5566(2) 0.0543(13) Uani 1 1 d . . .
H26D H 0.0734 0.8306 0.5505 0.081 Uiso 1 1 calc R B .
H26E H 0.1460 0.8213 0.5275 0.081 Uiso 1 1 calc R . .
H26F H 0.1490 0.8246 0.5906 0.081 Uiso 1 1 calc R . .
C27B C 0.0092(2) 0.7124(3) 0.5397(2) 0.0590(15) Uani 1 1 d . . .
H27D H -0.0171 0.7505 0.5387 0.089 Uiso 1 1 calc R B .
H27E H -0.0060 0.6857 0.5660 0.089 Uiso 1 1 calc R . .
H27F H -0.0013 0.6936 0.5044 0.089 Uiso 1 1 calc R . .
C28B C 0.1336(3) 0.7087(2) 0.63158(19) 0.0528(13) Uani 1 1 d . . .
H28D H 0.0966 0.7241 0.6504 0.079 Uiso 1 1 calc R B .
H28E H 0.1801 0.7274 0.6462 0.079 Uiso 1 1 calc R . .
H28F H 0.1375 0.6651 0.6362 0.079 Uiso 1 1 calc R . .
C29B C 0.2473(3) 0.7665(2) 0.4641(2) 0.0505(12) Uani 1 1 d . . .
H29D H 0.2326 0.7999 0.4395 0.076 Uiso 1 1 calc R B .
H29E H 0.2886 0.7459 0.4540 0.076 Uiso 1 1 calc R . .
H29F H 0.2609 0.7820 0.5006 0.076 Uiso 1 1 calc R . .
C30B C 0.0912(3) 0.7528(2) 0.4190(2) 0.0504(12) Uani 1 1 d . . .
H30D H 0.1085 0.7895 0.4043 0.076 Uiso 1 1 calc R B .
H30E H 0.0559 0.7632 0.4413 0.076 Uiso 1 1 calc R . .
H30F H 0.0685 0.7267 0.3897 0.076 Uiso 1 1 calc R . .
C31B C 0.1871(3) 0.6473(2) 0.41828(17) 0.0438(11) Uani 1 1 d . . .
H31D H 0.1988 0.6623 0.3847 0.066 Uiso 1 1 calc R B .
H31E H 0.1440 0.6221 0.4106 0.066 Uiso 1 1 calc R . .
H31F H 0.2277 0.6237 0.4373 0.066 Uiso 1 1 calc R . .
C32B C 0.0794(2) 0.5206(2) 0.48531(17) 0.0323(9) Uani 1 1 d . . .
H32C H 0.1055 0.4844 0.5009 0.039 Uiso 1 1 calc R B .
H32D H 0.0390 0.5255 0.5048 0.039 Uiso 1 1 calc R . .
C33B C -0.0268(2) 0.55189(19) 0.39284(17) 0.0283(9) Uani 1 1 d . . .
C34B C -0.0242(3) 0.6092(2) 0.4137(2) 0.0496(13) Uani 1 1 d . B .
H34B H 0.0131 0.6199 0.4426 0.059 Uiso 1 1 calc R . .
C35B C -0.0764(3) 0.6519(2) 0.3924(2) 0.0550(14) Uani 1 1 d . . .
H35B H -0.0755 0.6911 0.4072 0.066 Uiso 1 1 calc R B .
C36B C -0.1280(3) 0.6362(2) 0.3505(2) 0.0447(12) Uani 1 1 d . B .
H36B H -0.1628 0.6652 0.3353 0.054 Uiso 1 1 calc R . .
C37B C -0.1311(3) 0.5808(3) 0.3299(2) 0.0592(15) Uani 1 1 d . . .
H37B H -0.1684 0.5711 0.3008 0.071 Uiso 1 1 calc R B .
C38B C -0.0814(3) 0.5376(2) 0.3501(2) 0.0485(12) Uani 1 1 d . B .
H38B H -0.0844 0.4986 0.3350 0.058 Uiso 1 1 calc R . .
C39B C 0.1032(2) 0.4817(2) 0.38190(17) 0.0283(9) Uani 1 1 d . . .
C40B C 0.1148(3) 0.5208(2) 0.34301(18) 0.0350(10) Uani 1 1 d . B .
H40B H 0.0859 0.5558 0.3359 0.042 Uiso 1 1 calc R . .
C41B C 0.1688(3) 0.5097(2) 0.3138(2) 0.0457(12) Uani 1 1 d . . .
H41B H 0.1754 0.5360 0.2858 0.055 Uiso 1 1 calc R B .
C42B C 0.2130(3) 0.4595(3) 0.3258(2) 0.0450(12) Uani 1 1 d . B .
H42B H 0.2508 0.4522 0.3066 0.054 Uiso 1 1 calc R . .
C43B C 0.2020(3) 0.4214(2) 0.3647(2) 0.0449(12) Uani 1 1 d . . .
H43B H 0.2319 0.3871 0.3727 0.054 Uiso 1 1 calc R B .
C44B C 0.1474(2) 0.4320(2) 0.39316(19) 0.0380(10) Uani 1 1 d . B .
H44B H 0.1402 0.4051 0.4205 0.046 Uiso 1 1 calc R . .
C45B C -0.0167(2) 0.42725(19) 0.41831(18) 0.0303(9) Uani 1 1 d . . .
C46B C -0.0224(3) 0.3893(2) 0.3748(2) 0.0463(13) Uani 1 1 d . B .
H46B H 0.0022 0.3986 0.3465 0.056 Uiso 1 1 calc R . .
C47B C -0.0637(3) 0.3379(2) 0.3724(2) 0.0464(12) Uani 1 1 d . . .
H47B H -0.0654 0.3112 0.3432 0.056 Uiso 1 1 calc R B .
C48B C -0.1014(3) 0.3250(2) 0.4108(2) 0.0449(12) Uani 1 1 d . B .
H48B H -0.1311 0.2903 0.4079 0.054 Uiso 1 1 calc R . .
C49B C -0.0970(3) 0.3624(2) 0.4546(2) 0.0471(12) Uani 1 1 d . . .
H49B H -0.1228 0.3533 0.4822 0.057 Uiso 1 1 calc R B .
C50B C -0.0539(2) 0.4139(2) 0.45769(19) 0.0366(10) Uani 1 1 d . B .
H50B H -0.0506 0.4399 0.4876 0.044 Uiso 1 1 calc R . .

loop_
_atom_site_aniso_label
_atom_site_aniso_U_11
_atom_site_aniso_U_22
_atom_site_aniso_U_33
_atom_site_aniso_U_23
_atom_site_aniso_U_13
_atom_site_aniso_U_12
Li1A 0.023(3) 0.024(3) 0.032(4) -0.002(3) 0.007(3) -0.001(2)
Li2A 0.035(4) 0.020(3) 0.032(4) 0.002(3) 0.008(3) 0.005(3)
N1A 0.0232(17) 0.0164(16) 0.0313(19) 0.0012(13) 0.0022(13) -0.0013(12)
N2A 0.0216(16) 0.0225(17) 0.0278(18) 0.0020(13) 0.0032(12) 0.0012(12)
Si1A 0.0361(6) 0.0306(6) 0.0339(7) 0.0101(5) 0.0047(5) -0.0022(5)
Si2A 0.0250(6) 0.0288(6) 0.0473(7) -0.0077(6) 0.0077(5) 0.0014(5)
Si3A 0.0281(6) 0.0389(7) 0.0322(6) -0.0110(6) -0.0008(5) 0.0123(5)
Si4A 0.0469(8) 0.0311(7) 0.0284(7) 0.0084(6) 0.0022(6) -0.0106(6)
P1A 0.0271(5) 0.0262(5) 0.0284(6) 0.0021(4) 0.0036(4) -0.0055(4)
P2A 0.0253(5) 0.0239(5) 0.0320(6) 0.0010(4) 0.0046(4) -0.0010(4)
C1A 0.027(2) 0.033(2) 0.032(2) -0.0033(18) 0.0032(17) -0.0082(16)
C2A 0.027(2) 0.040(2) 0.030(2) 0.0086(18) 0.0059(17) -0.0038(17)
C3A 0.032(2) 0.048(3) 0.041(3) -0.006(2) -0.0031(18) 0.0078(19)
C4A 0.055(3) 0.055(3) 0.064(4) -0.016(3) 0.001(3) 0.025(3)
C5A 0.032(3) 0.072(4) 0.057(3) 0.019(3) 0.011(2) 0.016(2)
C6A 0.034(2) 0.064(3) 0.058(3) 0.023(3) -0.016(2) -0.014(2)
C7A 0.044(3) 0.043(3) 0.053(3) 0.009(2) -0.007(2) -0.010(2)
C8A 0.032(2) 0.038(2) 0.027(2) -0.0045(18) 0.0014(17) -0.0139(18)
C9A 0.044(3) 0.038(3) 0.030(2) 0.0045(19) 0.0028(18) -0.014(2)
C10A 0.065(4) 0.060(4) 0.045(3) -0.009(3) 0.021(3) -0.025(3)
C11A 0.052(3) 0.088(5) 0.058(4) -0.041(3) 0.029(3) -0.029(3)
C12A 0.038(3) 0.073(4) 0.063(4) -0.027(3) 0.015(2) 0.001(3)
C13A 0.052(3) 0.036(3) 0.041(3) -0.006(2) 0.011(2) 0.002(2)
C14A 0.030(2) 0.032(2) 0.036(2) 0.0035(18) 0.0033(17) -0.0058(17)
C15A 0.047(3) 0.045(3) 0.038(3) -0.010(2) 0.006(2) -0.018(2)
C16A 0.051(3) 0.050(3) 0.057(3) -0.021(2) 0.007(2) -0.025(2)
C17A 0.043(3) 0.027(2) 0.074(4) -0.011(2) 0.013(2) -0.014(2)
C18A 0.034(2) 0.034(3) 0.072(4) 0.001(2) 0.020(2) -0.0064(19)
C19A 0.046(3) 0.029(2) 0.049(3) -0.005(2) 0.018(2) -0.0064(19)
C20A 0.059(3) 0.052(3) 0.054(3) 0.013(2) 0.013(2) -0.023(2)
C21A 0.061(3) 0.062(4) 0.071(4) 0.028(3) -0.018(3) -0.009(3)
C22A 0.077(4) 0.067(4) 0.038(3) -0.005(3) 0.014(2) -0.011(3)
C23A 0.062(3) 0.056(3) 0.047(3) -0.016(2) 0.020(2) -0.019(2)
C24A 0.056(3) 0.033(3) 0.087(4) -0.008(3) 0.017(3) 0.005(2)
C25A 0.029(2) 0.073(4) 0.074(4) -0.031(3) 0.014(2) -0.001(2)
C26A 0.047(3) 0.054(3) 0.042(3) -0.018(2) 0.006(2) 0.002(2)
C27A 0.055(3) 0.102(5) 0.055(4) -0.022(3) -0.015(3) 0.045(3)
C28A 0.034(2) 0.069(4) 0.069(3) -0.016(3) 0.023(2) -0.011(2)
C29A 0.101(5) 0.035(3) 0.078(4) 0.021(3) 0.013(4) -0.007(3)
C30A 0.089(5) 0.132(6) 0.028(3) 0.022(3) -0.003(3) -0.049(4)
C31A 0.058(3) 0.048(3) 0.061(3) -0.002(3) 0.030(3) -0.015(2)
C32A 0.034(2) 0.026(2) 0.035(2) -0.0001(18) 0.0034(17) 0.0009(17)
C33A 0.028(2) 0.030(2) 0.032(2) 0.0040(17) 0.0079(16) 0.0032(16)
C34A 0.031(2) 0.028(2) 0.048(3) -0.0026(19) 0.0001(18) 0.0023(16)
C35A 0.060(3) 0.031(2) 0.049(3) 0.006(2) -0.003(2) 0.005(2)
C36A 0.038(3) 0.050(3) 0.044(3) 0.011(2) 0.006(2) 0.015(2)
C37A 0.035(2) 0.065(4) 0.047(3) 0.005(2) -0.007(2) 0.003(2)
C38A 0.031(2) 0.038(3) 0.052(3) 0.003(2) -0.0020(19) -0.0077(17)
C39A 0.029(2) 0.034(2) 0.031(2) -0.0074(18) 0.0058(17) -0.0033(17)
C40A 0.034(2) 0.047(3) 0.041(3) 0.003(2) 0.012(2) 0.000(2)
C41A 0.050(3) 0.083(4) 0.048(3) 0.013(3) 0.024(2) -0.008(3)
C42A 0.038(3) 0.076(4) 0.050(3) -0.018(3) 0.016(2) 0.001(3)
C43A 0.045(3) 0.039(3) 0.075(4) -0.019(3) 0.018(3) 0.007(2)
C44A 0.038(2) 0.036(3) 0.048(3) -0.006(2) 0.011(2) -0.0006(19)
C45A 0.029(2) 0.023(2) 0.041(2) 0.0018(18) 0.0053(17) 0.0006(16)
C46A 0.050(3) 0.041(3) 0.055(3) -0.006(2) 0.000(2) -0.016(2)
C47A 0.062(4) 0.045(3) 0.069(4) -0.020(3) -0.003(3) -0.017(3)
C48A 0.038(3) 0.032(3) 0.119(6) 0.000(3) 0.000(3) -0.010(2)
C49A 0.050(3) 0.035(3) 0.098(5) 0.016(3) 0.031(3) -0.004(2)
C50A 0.036(2) 0.029(2) 0.059(3) 0.005(2) 0.015(2) 0.0005(17)
Li1B 0.017(3) 0.029(4) 0.030(4) -0.002(3) 0.002(2) -0.003(2)
Li2B 0.025(3) 0.024(3) 0.028(3) -0.001(3) 0.001(3) 0.000(2)
N1B 0.0255(17) 0.0242(17) 0.0259(18) -0.0008(13) 0.0050(13) -0.0034(12)
N2B 0.0246(17) 0.0203(16) 0.0252(17) -0.0006(13) 0.0057(13) 0.0006(12)
Si1B 0.0445(12) 0.0337(9) 0.0229(11) 0.0048(7) 0.0045(9) -0.0136(7)
Si2B 0.0244(6) 0.0374(6) 0.0280(6) -0.0062(5) 0.0008(4) 0.0075(5)
Si3B 0.0253(6) 0.0293(6) 0.0420(7) -0.0083(5) 0.0100(5) -0.0017(5)
Si4B 0.0318(6) 0.0291(6) 0.0335(6) 0.0072(5) 0.0060(5) -0.0027(4)
P1B 0.0251(5) 0.0223(5) 0.0302(6) -0.0037(4) 0.0061(4) -0.0048(4)
P2B 0.0259(5) 0.0255(5) 0.0310(6) -0.0030(4) 0.0061(4) -0.0032(4)
C1B 0.034(2) 0.033(2) 0.029(2) -0.0050(18) 0.0050(17) -0.0064(17)
C2B 0.027(2) 0.032(2) 0.030(2) 0.0001(17) 0.0064(16) -0.0049(16)
C3B 0.055(3) 0.032(3) 0.046(3) 0.000(2) -0.011(2) 0.001(2)
C4B 0.065(4) 0.031(3) 0.056(3) -0.005(2) -0.002(2) 0.010(2)
C5B 0.055(3) 0.044(3) 0.054(3) 0.012(2) 0.005(2) 0.010(2)
C6B 0.040(3) 0.057(4) 0.140(6) 0.023(4) -0.032(3) -0.008(3)
C7B 0.046(3) 0.037(3) 0.102(5) 0.012(3) -0.022(3) -0.007(2)
C8B 0.027(2) 0.030(2) 0.027(2) -0.0033(17) 0.0040(15) -0.0120(16)
C9B 0.043(3) 0.032(2) 0.041(3) 0.0032(19) 0.011(2) -0.0038(19)
C10B 0.049(3) 0.049(3) 0.043(3) 0.005(2) 0.017(2) -0.009(2)
C11B 0.045(3) 0.046(3) 0.053(3) -0.010(2) 0.021(2) -0.008(2)
C12B 0.039(3) 0.042(3) 0.049(3) -0.006(2) 0.014(2) 0.001(2)
C13B 0.044(3) 0.027(2) 0.039(3) -0.0030(18) 0.015(2) -0.0029(18)
C14B 0.026(2) 0.025(2) 0.039(2) -0.0011(18) 0.0001(17) -0.0042(16)
C15B 0.052(3) 0.036(3) 0.039(3) -0.003(2) 0.005(2) -0.013(2)
C16B 0.049(3) 0.043(3) 0.075(4) -0.011(3) 0.005(3) -0.021(2)
C17B 0.047(3) 0.025(2) 0.088(4) -0.002(2) 0.022(3) -0.010(2)
C18B 0.049(3) 0.041(3) 0.087(4) 0.012(3) 0.034(3) -0.010(2)
C19B 0.040(3) 0.039(3) 0.041(3) -0.002(2) 0.014(2) -0.0025(19)
C20B 0.085(5) 0.024(3) 0.094(6) 0.020(4) 0.011(4) -0.005(3)
C21B 0.081(6) 0.157(8) 0.032(4) 0.028(4) -0.007(3) -0.052(6)
C22B 0.058(4) 0.055(4) 0.049(4) -0.011(3) 0.032(3) -0.027(3)
C23B 0.040(2) 0.051(3) 0.041(3) -0.019(2) 0.0083(19) 0.004(2)
C24B 0.049(3) 0.076(4) 0.043(3) -0.012(3) -0.005(2) 0.032(3)
C25B 0.036(2) 0.057(3) 0.051(3) -0.007(2) 0.0166(19) -0.006(2)
C26B 0.052(3) 0.031(3) 0.083(4) -0.015(2) 0.018(3) 0.003(2)
C27B 0.029(2) 0.075(4) 0.076(4) -0.031(3) 0.015(2) -0.009(2)
C28B 0.065(3) 0.058(3) 0.039(3) -0.016(2) 0.019(2) -0.018(3)
C29B 0.048(3) 0.054(3) 0.051(3) 0.018(2) 0.013(2) -0.018(2)
C30B 0.049(3) 0.052(3) 0.047(3) 0.023(2) 0.001(2) 0.006(2)
C31B 0.051(3) 0.051(3) 0.031(2) 0.002(2) 0.0101(19) -0.001(2)
C32B 0.031(2) 0.032(2) 0.032(2) -0.0043(18) 0.0014(17) -0.0063(17)
C33B 0.023(2) 0.027(2) 0.034(2) -0.0022(17) 0.0045(16) -0.0005(15)
C34B 0.044(3) 0.039(3) 0.060(3) -0.016(2) -0.006(2) 0.012(2)
C35B 0.049(3) 0.044(3) 0.067(4) -0.012(3) -0.003(3) 0.013(2)
C36B 0.031(2) 0.050(3) 0.052(3) 0.008(2) 0.0044(19) 0.012(2)
C37B 0.051(3) 0.052(3) 0.065(4) 0.009(3) -0.016(2) -0.001(2)
C38B 0.046(3) 0.039(3) 0.051(3) -0.002(2) -0.015(2) -0.013(2)
C39B 0.025(2) 0.029(2) 0.031(2) -0.0074(17) 0.0059(16) -0.0027(16)
C40B 0.034(2) 0.035(2) 0.037(2) -0.0036(19) 0.0102(18) -0.0059(18)
C41B 0.045(3) 0.059(3) 0.037(3) -0.005(2) 0.018(2) -0.014(2)
C42B 0.035(3) 0.066(3) 0.037(3) -0.017(2) 0.0111(19) -0.001(2)
C43B 0.037(3) 0.051(3) 0.045(3) -0.020(2) 0.002(2) 0.009(2)
C44B 0.029(2) 0.048(3) 0.037(2) -0.004(2) 0.0051(18) 0.0027(19)
C45B 0.024(2) 0.030(2) 0.037(2) -0.0040(18) 0.0050(16) 0.0005(16)
C46B 0.058(3) 0.046(3) 0.036(3) -0.012(2) 0.011(2) -0.017(2)
C47B 0.059(3) 0.036(3) 0.042(3) -0.014(2) 0.005(2) -0.013(2)
C48B 0.033(2) 0.029(2) 0.070(3) -0.008(2) 0.005(2) -0.0045(19)
C49B 0.045(3) 0.035(3) 0.068(3) -0.002(2) 0.029(2) -0.006(2)
C50B 0.033(2) 0.034(2) 0.046(3) -0.0083(19) 0.0142(19) -0.0043(18)

loop_
_atom_type_symbol
_atom_type_description
_atom_type_scat_dispersion_real
_atom_type_scat_dispersion_imag
_atom_type_scat_source
C C 0.0033 0.0016 'International Tables Vol C Tables 4.2.6.8 and 6.1.1.4'
H H 0.0000 0.0000 'International Tables Vol C Tables 4.2.6.8 and 6.1.1.4'
Li Li -0.0003 0.0001 'International Tables Vol C Tables 4.2.6.8 and 6.1.1.4'
N N 0.0061 0.0033 'International Tables Vol C Tables 4.2.6.8 and 6.1.1.4'
Si Si 0.0817 0.0704 'International Tables Vol C Tables 4.2.6.8 and 6.1.1.4'
P P 0.1023 0.0942 'International Tables Vol C Tables 4.2.6.8 and 6.1.1.4'

loop_
_geom_angle_atom_site_label_1
_geom_angle_atom_site_label_2
_geom_angle_atom_site_label_3
_geom_angle
N2A Li1A N1A 104.2(3)
N2A Li1A C1A 116.0(3)
N1A Li1A C1A 138.6(4)
N2A Li2A N1A 102.8(4)
N2A Li2A C32A 140.4(4)
N1A Li2A C32A 115.6(3)
Si2A N1A Si1A 121.6(2)
Si2A N1A Li1A 121.5(3)
Si1A N1A Li1A 107.4(3)
Si2A N1A Li2A 103.5(3)
Si1A N1A Li2A 118.3(3)
Li1A N1A Li2A 76.2(3)
Si4A N2A Si3A 122.9(2)
Si3A N2A Si4C 121.1(6)
Si4A N2A Li1A 106.5(3)
Si3A N2A Li1A 109.9(2)
Si4C N2A Li1A 125.1(7)
Si4A N2A Li2A 124.5(3)
Si3A N2A Li2A 105.8(3)
Si4C N2A Li2A 105.5(7)
Li1A N2A Li2A 76.9(3)
N1A Si1A C20A 114.2(2)
N1A Si1A C21A 116.4(2)
C20A Si1A C21A 104.7(2)
N1A Si1A C22A 110.9(2)
C20A Si1A C22A 106.2(3)
C21A Si1A C22A 103.5(3)
N1A Si2A C23A 111.3(2)
N1A Si2A C25A 112.8(2)
C23A Si2A C25A 106.3(2)
N1A Si2A C24A 113.7(2)
C23A Si2A C24A 105.0(2)
C25A Si2A C24A 107.1(2)
N2A Si3A C27A 115.6(2)
N2A Si3A C26A 113.3(2)
C27A Si3A C26A 106.0(2)
N2A Si3A C28A 110.57(19)
C27A Si3A C28A 104.1(3)
C26A Si3A C28A 106.5(2)
N2A Si4A C30A 114.4(2)
N2A Si4A C31A 112.1(2)
C30A Si4A C31A 104.7(3)
N2A Si4A C29A 114.5(2)
C30A Si4A C29A 105.4(3)
C31A Si4A C29A 104.7(3)
N2A Si4C C31C 113(2)
N2A Si4C C29C 106(2)
C31C Si4C C29C 105.7(12)
N2A Si4C C30C 122(2)
C31C Si4C C30C 104.4(12)
C29C Si4C C30C 104.9(12)
C1A P1A C8A 110.0(2)
C1A P1A C2A 110.2(2)
C8A P1A C2A 109.6(2)
C1A P1A C14A 120.3(2)
C8A P1A C14A 103.2(2)
C2A P1A C14A 103.0(2)
C32A P2A C33A 110.3(2)
C32A P2A C39A 109.9(2)
C33A P2A C39A 109.5(2)
C32A P2A C45A 120.5(2)
C33A P2A C45A 103.1(2)
C39A P2A C45A 103.0(2)
P1A C1A Li1A 136.6(3)
C3A C2A C7A 119.2(4)
C3A C2A P1A 120.4(4)
C7A C2A P1A 120.3(4)
C2A C3A C4A 121.3(5)
C5A C4A C3A 121.1(5)
C4A C5A C6A 118.5(5)
C7A C6A C5A 120.6(5)
C6A C7A C2A 119.0(5)
C9A C8A C13A 118.7(4)
C9A C8A P1A 123.1(4)
C13A C8A P1A 118.1(3)
C8A C9A C10A 120.4(5)
C11A C10A C9A 120.4(5)
C10A C11A C12A 121.3(5)
C11A C12A C13A 118.6(6)
C12A C13A C8A 120.6(5)
C15A C14A C19A 118.2(4)
C15A C14A P1A 123.5(3)
C19A C14A P1A 118.2(3)
C16A C15A C14A 121.2(4)
C17A C16A C15A 119.0(4)
C18A C17A C16A 120.7(4)
C17A C18A C19A 121.0(5)
C18A C19A C14A 120.0(4)
P2A C32A Li2A 133.6(3)
C38A C33A C34A 118.4(4)
C38A C33A P2A 122.6(3)
C34A C33A P2A 118.8(3)
C33A C34A C35A 120.3(4)
C36A C35A C34A 119.3(5)
C37A C36A C35A 121.2(5)
C36A C37A C38A 120.5(5)
C37A C38A C33A 120.2(4)
C40A C39A C44A 119.6(4)
C40A C39A P2A 122.5(4)
C44A C39A P2A 117.6(3)
C39A C40A C41A 120.5(5)
C42A C41A C40A 119.9(5)
C41A C42A C43A 119.6(5)
C42A C43A C44A 120.5(5)
C43A C44A C39A 119.8(5)
C50A C45A C46A 120.3(4)
C50A C45A P2A 118.5(4)
C46A C45A P2A 121.1(4)
C47A C46A C45A 119.7(5)
C46A C47A C48A 120.3(5)
C49A C48A C47A 120.1(5)
C48A C49A C50A 119.3(5)
C45A C50A C49A 120.2(5)
N1B Li1B N2B 104.5(3)
N1B Li1B C1B 137.4(4)
N2B Li1B C1B 116.0(3)
N2B Li2B N1B 103.4(3)
N2B Li2B C32B 140.6(4)
N1B Li2B C32B 115.2(3)
Si1B N1B Si2B 122.8(2)
Si2B N1B Si1D 119.9(5)
Si1B N1B Li1B 121.9(3)
Si2B N1B Li1B 108.9(2)
Si1D N1B Li1B 115.5(7)
Si1B N1B Li2B 104.2(3)
Si2B N1B Li2B 112.7(3)
Si1D N1B Li2B 116.0(7)
Li1B N1B Li2B 75.5(3)
Si4B N2B Si3B 120.9(2)
Si4B N2B Li2B 107.2(3)
Si3B N2B Li2B 121.5(3)
Si4B N2B Li1B 118.9(3)
Si3B N2B Li1B 104.0(2)
Li2B N2B Li1B 76.6(3)
N1B Si1B C21B 113.3(3)
N1B Si1B C22B 111.8(2)
C21B Si1B C22B 105.6(3)
N1B Si1B C20B 116.7(4)
C21B Si1B C20B 104.6(4)
C22B Si1B C20B 103.8(3)
N1B Si1D C21D 126.8(17)
N1B Si1D C22D 112.8(13)
C21D Si1D C22D 106.5(10)
N1B Si1D C20D 98.5(19)
C21D Si1D C20D 105.0(10)
C22D Si1D C20D 104.5(10)
N1B Si2B C23B 113.38(19)
N1B Si2B C24B 115.9(2)
C23B Si2B C24B 105.9(2)
N1B Si2B C25B 110.64(19)
C23B Si2B C25B 106.2(2)
C24B Si2B C25B 103.9(3)
N2B Si3B C27B 113.7(2)
N2B Si3B C28B 111.7(2)
C27B Si3B C28B 106.2(3)
N2B Si3B C26B 114.34(19)
C27B Si3B C26B 106.8(2)
C28B Si3B C26B 103.3(2)
N2B Si4B C31B 109.90(18)
N2B Si4B C29B 113.4(2)
C31B Si4B C29B 107.8(2)
N2B Si4B C30B 117.0(2)
C31B Si4B C30B 104.2(2)
C29B Si4B C30B 103.9(2)
C1B P1B C2B 110.9(2)
C1B P1B C8B 109.1(2)
C2B P1B C8B 108.8(2)
C1B P1B C14B 119.3(2)
C2B P1B C14B 104.2(2)
C8B P1B C14B 103.9(2)
C32B P2B C33B 110.3(2)
C32B P2B C39B 110.2(2)
C33B P2B C39B 109.9(2)
C32B P2B C45B 119.5(2)
C33B P2B C45B 102.9(2)
C39B P2B C45B 103.48(19)
P1B C1B Li1B 135.0(3)
C3B C2B C7B 117.1(5)
C3B C2B P1B 120.3(4)
C7B C2B P1B 122.6(4)
C2B C3B C4B 122.1(5)
C5B C4B C3B 120.4(5)
C4B C5B C6B 119.2(5)
C5B C6B C7B 119.4(5)
C2B C7B C6B 121.8(5)
C9B C8B C13B 119.2(4)
C9B C8B P1B 122.0(4)
C13B C8B P1B 118.6(3)
C8B C9B C10B 119.2(5)
C11B C10B C9B 120.7(5)
C10B C11B C12B 121.6(5)
C11B C12B C13B 118.4(5)
C8B C13B C12B 120.9(4)
C15B C14B C19B 118.9(4)
C15B C14B P1B 122.1(3)
C19B C14B P1B 119.0(3)
C14B C15B C16B 120.2(5)
C17B C16B C15B 119.2(5)
C18B C17B C16B 121.8(5)
C17B C18B C19B 120.2(5)
C18B C19B C14B 119.7(5)
P2B C32B Li2B 136.7(3)
C34B C33B C38B 118.8(4)
C34B C33B P2B 119.4(4)
C38B C33B P2B 121.7(3)
C33B C34B C35B 120.3(5)
C36B C35B C34B 118.9(5)
C37B C36B C35B 121.4(5)
C36B C37B C38B 121.4(5)
C37B C38B C33B 119.2(5)
C40B C39B C44B 119.2(4)
C40B C39B P2B 122.2(3)
C44B C39B P2B 118.3(3)
C39B C40B C41B 120.4(5)
C40B C41B C42B 119.5(5)
C43B C42B C41B 119.9(5)
C42B C43B C44B 120.5(5)
C39B C44B C43B 120.4(5)
C50B C45B C46B 119.0(4)
C50B C45B P2B 118.7(3)
C46B C45B P2B 122.3(3)
C47B C46B C45B 120.2(5)
C48B C47B C46B 121.1(5)
C47B C48B C49B 119.8(5)
C48B C49B C50B 119.2(4)
C45B C50B C49B 120.7(4)

loop_
_geom_bond_atom_site_label_1
_geom_bond_atom_site_label_2
_geom_bond_distance
Li1A N2A 2.057(8)
Li1A N1A 2.062(8)
Li1A C1A 2.302(8)
Li2A N2A 2.067(8)
Li2A N1A 2.093(8)
Li2A C32A 2.285(9)
N1A Si2A 1.687(3)
N1A Si1A 1.706(4)
N2A Si4A 1.669(3)
N2A Si3A 1.705(3)
N2A Si4C 1.843(15)
Si1A C20A 1.867(5)
Si1A C21A 1.888(5)
Si1A C22A 1.894(5)
Si2A C23A 1.870(5)
Si2A C25A 1.882(5)
Si2A C24A 1.900(5)
Si3A C27A 1.865(5)
Si3A C26A 1.874(4)
Si3A C28A 1.904(5)
Si4A C30A 1.881(5)
Si4A C31A 1.892(5)
Si4A C29A 1.893(5)
Si4C C31C 1.886(16)
Si4C C29C 1.887(16)
Si4C C30C 1.897(16)
P1A C1A 1.698(4)
P1A C8A 1.803(4)
P1A C2A 1.804(5)
P1A C14A 1.820(4)
P2A C32A 1.705(4)
P2A C33A 1.814(4)
P2A C39A 1.820(4)
P2A C45A 1.843(4)
C2A C3A 1.370(7)
C2A C7A 1.410(7)
C3A C4A 1.377(7)
C4A C5A 1.370(8)
C5A C6A 1.408(8)
C6A C7A 1.397(7)
C8A C9A 1.385(6)
C8A C13A 1.398(7)
C9A C10A 1.389(7)
C10A C11A 1.352(9)
C11A C12A 1.388(9)
C12A C13A 1.398(7)
C14A C15A 1.395(6)
C14A C19A 1.402(6)
C15A C16A 1.391(6)
C16A C17A 1.390(7)
C17A C18A 1.354(7)
C18A C19A 1.389(6)
C33A C38A 1.392(6)
C33A C34A 1.393(6)
C34A C35A 1.398(6)
C35A C36A 1.374(7)
C36A C37A 1.345(7)
C37A C38A 1.387(6)
C39A C40A 1.374(7)
C39A C44A 1.389(7)
C40A C41A 1.388(7)
C41A C42A 1.381(8)
C42A C43A 1.382(8)
C43A C44A 1.382(7)
C45A C50A 1.369(6)
C45A C46A 1.380(7)
C46A C47A 1.378(7)
C47A C48A 1.384(9)
C48A C49A 1.375(9)
C49A C50A 1.398(7)
Li1B N1B 2.054(8)
Li1B N2B 2.068(8)
Li1B C1B 2.264(8)
Li2B N2B 2.046(8)
Li2B N1B 2.108(8)
Li2B C32B 2.254(8)
N1B Si1B 1.683(4)
N1B Si2B 1.694(3)
N1B Si1D 1.754(13)
N2B Si4B 1.694(3)
N2B Si3B 1.706(3)
Si1B C21B 1.880(7)
Si1B C22B 1.889(6)
Si1B C20B 1.910(6)
Si1D C21D 1.868(15)
Si1D C22D 1.885(14)
Si1D C20D 1.902(15)
Si2B C23B 1.870(4)
Si2B C24B 1.877(5)
Si2B C25B 1.884(5)
Si3B C27B 1.867(5)
Si3B C28B 1.879(5)
Si3B C26B 1.889(5)
Si4B C31B 1.873(5)
Si4B C29B 1.886(4)
Si4B C30B 1.889(5)
P1B C1B 1.701(4)
P1B C2B 1.807(5)
P1B C8B 1.809(4)
P1B C14B 1.813(4)
P2B C32B 1.707(4)
P2B C33B 1.806(4)
P2B C39B 1.814(4)
P2B C45B 1.839(4)
C2B C3B 1.366(6)
C2B C7B 1.383(7)
C3B C4B 1.382(7)
C4B C5B 1.362(8)
C5B C6B 1.382(8)
C6B C7B 1.390(8)
C8B C9B 1.393(6)
C8B C13B 1.394(6)
C9B C10B 1.400(7)
C10B C11B 1.358(7)
C11B C12B 1.374(7)
C12B C13B 1.403(6)
C14B C15B 1.396(6)
C14B C19B 1.397(6)
C15B C16B 1.399(7)
C16B C17B 1.365(8)
C17B C18B 1.354(8)
C18B C19B 1.394(7)
C33B C34B 1.382(6)
C33B C38B 1.392(6)
C34B C35B 1.405(7)
C35B C36B 1.351(7)
C36B C37B 1.340(8)
C37B C38B 1.374(7)
C39B C40B 1.368(6)
C39B C44B 1.384(6)
C40B C41B 1.391(7)
C41B C42B 1.394(8)
C42B C43B 1.352(8)
C43B C44B 1.385(7)
C45B C50B 1.360(6)
C45B C46B 1.384(6)
C46B C47B 1.379(7)
C47B C48B 1.344(7)
C48B C49B 1.384(7)
C49B C50B 1.400(6)
